data_1560148
loop_
_publ_author_name
'Zhou, Jiawang'
'Stojanovi\'c, Ljiljana'
'Berezin, Andrey A.'
'Battisti, Tommaso'
'Gill, Abigail'
'Kariuki, Benson M.'
'Bonifazi, Davide'
'Crespo-Otero, Rachel'
'Wasielewski, Michael R.'
'Wu, Yi-Lin'

_publ_section_title
;
 Organic room-temperature phosphorescence from halogen-bonded organic
 frameworks: hidden electronic effects in rigidified chromophores.
;
_journal_issue 2
_journal_name_full 'Chemical science'
_journal_page_first 767
_journal_page_last 773
_journal_paper_doi 10.1039/d0sc04646a
_journal_volume 12
_journal_year 2020
_chemical_formula_moiety '2(C11 H10 Br2 O4)'
_chemical_formula_sum 'C22 H20 Br4 O8'
_chemical_formula_weight 732.02
_chemical_name_systematic 'tetraethyl 2,3,6,7-tetrabromonaphthalene-1,4,5,8-tetracarboxylate'
_space_group_crystal_system triclinic
_space_group_IT_number 2
_space_group_name_Hall '-P 1'
_space_group_name_H-M_alt 'P -1'
_atom_sites_solution_hydrogens geom
_atom_sites_solution_primary dual
_audit_creation_date 2019-08-28
_audit_creation_method
;
Olex2 1.2
(compiled 2018.05.29 svn.r3508 for OlexSys, GUI svn.r5506)
;
_audit_update_record
;
2019-08-28 deposited with the CCDC.	2020-11-05 downloaded from the CCDC.
;
_cell_angle_alpha 72.585(5)
_cell_angle_beta 69.310(5)
_cell_angle_gamma 89.363(4)
_cell_formula_units_Z 2
_cell_length_a 9.5351(5)
_cell_length_b 12.0414(6)
_cell_length_c 12.8133(8)
_cell_measurement_reflns_used 3019
_cell_measurement_temperature 293(2)
_cell_measurement_theta_max 25.5960
_cell_measurement_theta_min 4.1630
_cell_volume 1305.80(14)
_computing_cell_refinement 'CrysAlisPro 1.171.39.46 (Rigaku OD, 2018)'
_computing_data_collection 'CrysAlisPro 1.171.39.46 (Rigaku OD, 2018)'
_computing_data_reduction 'CrysAlisPro 1.171.39.46 (Rigaku OD, 2018)'
_computing_molecular_graphics 'Olex2 (Dolomanov et al., 2009)'
_computing_publication_material 'Olex2 (Dolomanov et al., 2009)'
_computing_structure_refinement 'ShelXL (Sheldrick, 2015)'
_computing_structure_solution 'ShelXT (Sheldrick, 2015)'
_diffrn_ambient_temperature 293(2)
_diffrn_detector 'CCD plate'
_diffrn_detector_area_resol_mean 10.5082
_diffrn_detector_type Atlas
_diffrn_measured_fraction_theta_full 0.998
_diffrn_measured_fraction_theta_max 0.819
_diffrn_measurement_details
;
List of Runs (angles in degrees, time in seconds):

  # Type    Start    End  Width  t~exp~   \w     \q     \k     \f   Frames
#--------------------------------------------------------------------------
  1  \w    -78.00  14.00   1.00   19.42    --  -11.21 -57.00  60.00   92
  2  \w    -74.00  19.00   1.00   19.42    --  -11.21 -77.00 -60.00   93
  3  \w    -36.00  61.00   1.00   19.42    --  -11.21  57.00-150.00   97
;
_diffrn_measurement_device 'four-circle diffractometer'
_diffrn_measurement_device_type 'SuperNova, Dual, Cu at home/near, Atlas'
_diffrn_measurement_method '\w scans'
_diffrn_orient_matrix_type 'CrysAlisPro convention (1999,Acta A55,543-557)'
_diffrn_orient_matrix_UB_11 0.0301576000
_diffrn_orient_matrix_UB_12 0.0012933000
_diffrn_orient_matrix_UB_13 0.0429650000
_diffrn_orient_matrix_UB_21 -0.0702673000
_diffrn_orient_matrix_UB_22 -0.0257481000
_diffrn_orient_matrix_UB_23 0.0451549000
_diffrn_orient_matrix_UB_31 0.0234067000
_diffrn_orient_matrix_UB_32 -0.0564789000
_diffrn_orient_matrix_UB_33 0.0020430000
_diffrn_radiation_monochromator mirror
_diffrn_radiation_probe x-ray
_diffrn_radiation_type MoK\a
_diffrn_radiation_wavelength 0.71073
_diffrn_reflns_av_R_equivalents 0.0212
_diffrn_reflns_av_unetI/netI 0.0434
_diffrn_reflns_Laue_measured_fraction_full 0.998
_diffrn_reflns_Laue_measured_fraction_max 0.819
_diffrn_reflns_limit_h_max 11
_diffrn_reflns_limit_h_min -13
_diffrn_reflns_limit_k_max 16
_diffrn_reflns_limit_k_min -15
_diffrn_reflns_limit_l_max 12
_diffrn_reflns_limit_l_min -16
_diffrn_reflns_number 10370
_diffrn_reflns_point_group_measured_fraction_full 0.998
_diffrn_reflns_point_group_measured_fraction_max 0.819
_diffrn_reflns_theta_full 25.242
_diffrn_reflns_theta_max 29.855
_diffrn_reflns_theta_min 3.392
_diffrn_source 'micro-focus sealed X-ray tube'
_diffrn_source_type 'SuperNova (Mo) X-ray Source'
_exptl_absorpt_coefficient_mu 6.207
_exptl_absorpt_correction_T_max 1.000
_exptl_absorpt_correction_T_min 0.632
_exptl_absorpt_correction_type gaussian
_exptl_absorpt_process_details
;
CrysAlisPro 1.171.39.46 (Rigaku Oxford Diffraction, 2018)
Numerical absorption correction based on gaussian integration over
			a multifaceted crystal model
Empirical absorption correction using spherical harmonics,
 implemented in SCALE3 ABSPACK scaling algorithm.
;
_exptl_crystal_colour colourless
_exptl_crystal_colour_primary colourless
_exptl_crystal_density_diffrn 1.862
_exptl_crystal_description block
_exptl_crystal_F_000 712
_exptl_crystal_size_max 0.25
_exptl_crystal_size_mid 0.131
_exptl_crystal_size_min 0.084
_refine_diff_density_max 0.750
_refine_diff_density_min -0.743
_refine_diff_density_rms 0.076
_refine_ls_extinction_method none
_refine_ls_goodness_of_fit_ref 1.020
_refine_ls_hydrogen_treatment constr
_refine_ls_matrix_type full
_refine_ls_number_parameters 311
_refine_ls_number_reflns 6162
_refine_ls_number_restraints 0
_refine_ls_restrained_S_all 1.020
_refine_ls_R_factor_all 0.0773
_refine_ls_R_factor_gt 0.0426
_refine_ls_shift/su_max 0.001
_refine_ls_shift/su_mean 0.000
_refine_ls_structure_factor_coef Fsqd
_refine_ls_weighting_details 'w=1/[\s^2^(Fo^2^)+(0.0286P)^2^+1.1870P] where P=(Fo^2^+2Fc^2^)/3'
_refine_ls_weighting_scheme calc
_refine_ls_wR_factor_gt 0.0802
_refine_ls_wR_factor_ref 0.0937
_reflns_Friedel_coverage 0.000
_reflns_number_gt 4079
_reflns_number_total 6162
_reflns_threshold_expression 'I > 2\s(I)'
_cod_data_source_file d0sc04646a2.cif
_cod_data_source_block ylw1902b
_cod_depositor_comments 'Adding full bibliography for 1560147--1560149.cif.'
_cod_database_code 1560148
_shelx_shelxl_version_number 2018/3
_chemical_oxdiff_formula 'C12 H12 n o Br'
_shelx_space_group_comment
;
The symmetry employed for this shelxl refinement is uniquely defined
by the following loop, which should always be used as a source of
symmetry information in preference to the above space-group names.
They are only intended as comments.
;
_shelx_estimated_absorpt_t_max 0.624
_shelx_estimated_absorpt_t_min 0.306
_reflns_odcompleteness_completeness 99.81
_reflns_odcompleteness_iscentric 1
_reflns_odcompleteness_theta 26.32
_olex2_refinement_description
;
1. Fixed Uiso
 At 1.2 times of:
  All C(H,H) groups
 At 1.5 times of:
  All C(H,H,H) groups
2.a Secondary CH2 refined with riding coordinates:
 C7(H7A,H7B), C10(H10A,H10B), C18(H18A,H18B), C21(H21A,H21B)
2.b Idealised Me refined as rotating group:
 C8(H8A,H8B,H8C), C11(H11A,H11B,H11C), C19(H19A,H19B,H19C), C22(H22A,H22B,H22C)
;
_olex2_submission_special_instructions 'No special instructions were received'
_oxdiff_exptl_absorpt_empirical_details
;
Empirical correction (ABSPACK) includes:
- Absorption correction using spherical harmonics
- Frame scaling
- Detector area scaling
;
_oxdiff_exptl_absorpt_empirical_full_max 1.788
_oxdiff_exptl_absorpt_empirical_full_min 0.709

loop_
_space_group_symop_operation_xyz
'x, y, z'
'-x, -y, -z'

loop_
_atom_site_label
_atom_site_type_symbol
_atom_site_fract_x
_atom_site_fract_y
_atom_site_fract_z
_atom_site_U_iso_or_equiv
_atom_site_adp_type
_atom_site_occupancy
_atom_site_site_symmetry_order
_atom_site_calc_flag
_atom_site_refinement_flags_posn
_atom_site_refinement_flags_adp
_atom_site_refinement_flags_occupancy
_atom_site_disorder_assembly
_atom_site_disorder_group
Br1 Br 0.59947(5) 0.15421(4) 0.45007(4) 0.06095(14) Uani 1 1 d . . . . .
Br2 Br 0.54511(5) 0.03157(5) 0.72813(5) 0.07574(17) Uani 1 1 d . . . . .
O1 O 0.9521(3) 0.2624(2) 0.2685(3) 0.0598(8) Uani 1 1 d . . . . .
O2 O 0.8894(4) 0.1154(3) 0.2132(3) 0.0677(9) Uani 1 1 d . . . . .
O3 O 0.8447(4) 0.0266(3) 0.8086(2) 0.0619(8) Uani 1 1 d . . . . .
O4 O 0.7632(3) -0.1595(3) 0.8419(3) 0.0593(8) Uani 1 1 d . . . . .
C1 C 0.8455(4) -0.0212(3) 0.6469(3) 0.0397(8) Uani 1 1 d . . . . .
C2 C 0.7319(4) 0.0270(3) 0.6124(4) 0.0454(9) Uani 1 1 d . . . . .
C3 C 0.7550(4) 0.0783(3) 0.4930(4) 0.0451(9) Uani 1 1 d . . . . .
C4 C 0.8920(4) 0.0805(3) 0.4078(3) 0.0392(8) Uani 1 1 d . . . . .
C5 C 1.0121(4) 0.0260(3) 0.4393(3) 0.0357(8) Uani 1 1 d . . . . .
C6 C 0.9110(4) 0.1519(4) 0.2836(4) 0.0488(10) Uani 1 1 d . . . . .
C7 C 0.9708(7) 0.3474(4) 0.1554(5) 0.0859(17) Uani 1 1 d . . . . .
H7A H 0.884986 0.337634 0.133822 0.103 Uiso 1 1 calc R . . . .
H7B H 1.061398 0.337878 0.094716 0.103 Uiso 1 1 calc R . . . .
C8 C 0.9822(10) 0.4642(5) 0.1696(7) 0.142(3) Uani 1 1 d . . . . .
H8A H 0.961968 0.521969 0.107913 0.214 Uiso 1 1 calc GR . . . .
H8B H 1.081893 0.482731 0.165765 0.214 Uiso 1 1 calc GR . . . .
H8C H 0.909981 0.463582 0.244398 0.214 Uiso 1 1 calc GR . . . .
C9 C 0.8138(4) -0.0625(4) 0.7770(4) 0.0465(9) Uani 1 1 d . . . . .
C10 C 0.8109(8) 0.0031(5) 0.9345(4) 0.0964(19) Uani 1 1 d . . . . .
H10A H 0.719909 -0.050728 0.979616 0.116 Uiso 1 1 calc R . . . .
H10B H 0.892964 -0.032994 0.955081 0.116 Uiso 1 1 calc R . . . .
C11 C 0.7908(8) 0.1089(7) 0.9625(6) 0.124(3) Uani 1 1 d . . . . .
H11A H 0.877868 0.164212 0.913229 0.187 Uiso 1 1 calc GR . . . .
H11B H 0.777931 0.093803 1.043414 0.187 Uiso 1 1 calc GR . . . .
H11C H 0.703126 0.140237 0.949704 0.187 Uiso 1 1 calc GR . . . .
Br3 Br 0.20296(5) 0.18263(4) 0.74251(4) 0.06627(15) Uani 1 1 d . . . . .
Br4 Br 0.36868(6) 0.30335(5) 0.87509(4) 0.06932(16) Uani 1 1 d . . . . .
O5 O 0.4796(3) 0.5894(3) 0.7691(3) 0.0616(8) Uani 1 1 d . . . . .
O6 O 0.6925(3) 0.5023(3) 0.7278(3) 0.0653(8) Uani 1 1 d . . . . .
O7 O 0.1266(3) 0.3559(2) 0.5239(3) 0.0526(7) Uani 1 1 d . . . . .
O8 O 0.2984(3) 0.2453(2) 0.4460(3) 0.0553(7) Uani 1 1 d . . . . .
C12 C 0.3573(4) 0.3725(3) 0.5418(3) 0.0389(8) Uani 1 1 d . . . . .
C13 C 0.3346(4) 0.3220(3) 0.6575(3) 0.0418(9) Uani 1 1 d . . . . .
C14 C 0.4090(4) 0.3724(3) 0.7124(3) 0.0426(9) Uani 1 1 d . . . . .
C15 C 0.5060(4) 0.4729(3) 0.6504(3) 0.0384(8) Uani 1 1 d . . . . .
C16 C 0.5380(4) 0.5255(3) 0.5281(3) 0.0350(8) Uani 1 1 d . . . . .
C17 C 0.5735(5) 0.5233(4) 0.7192(4) 0.0489(10) Uani 1 1 d . . . . .
C18 C 0.5343(6) 0.6442(6) 0.8378(5) 0.0917(19) Uani 1 1 d . . . . .
H18A H 0.580988 0.588076 0.883637 0.110 Uiso 1 1 calc R . . . .
H18B H 0.609072 0.709952 0.785413 0.110 Uiso 1 1 calc R . . . .
C19 C 0.4100(7) 0.6831(7) 0.9134(6) 0.120(3) Uani 1 1 d . . . . .
H19A H 0.367709 0.741598 0.867261 0.179 Uiso 1 1 calc GR . . . .
H19B H 0.443361 0.716010 0.961397 0.179 Uiso 1 1 calc GR . . . .
H19C H 0.334949 0.618153 0.962858 0.179 Uiso 1 1 calc GR . . . .
C20 C 0.2601(4) 0.3170(3) 0.4948(3) 0.0421(9) Uani 1 1 d . . . . .
C21 C 0.0149(5) 0.3038(5) 0.4932(5) 0.0762(16) Uani 1 1 d . . . . .
H21A H 0.041384 0.330954 0.408625 0.091 Uiso 1 1 calc R . . . .
H21B H 0.012698 0.219211 0.518679 0.091 Uiso 1 1 calc R . . . .
C22 C -0.1302(6) 0.3372(6) 0.5500(7) 0.121(3) Uani 1 1 d . . . . .
H22A H -0.127504 0.420903 0.523565 0.181 Uiso 1 1 calc GR . . . .
H22B H -0.155697 0.309920 0.633567 0.181 Uiso 1 1 calc GR . . . .
H22C H -0.204548 0.303085 0.530780 0.181 Uiso 1 1 calc GR . . . .

loop_
_atom_site_aniso_label
_atom_site_aniso_U_11
_atom_site_aniso_U_22
_atom_site_aniso_U_33
_atom_site_aniso_U_23
_atom_site_aniso_U_13
_atom_site_aniso_U_12
Br1 0.0605(3) 0.0628(3) 0.0708(3) -0.0199(2) -0.0384(2) 0.0165(2)
Br2 0.0574(3) 0.0980(4) 0.0592(3) -0.0213(3) -0.0097(2) 0.0180(3)
O1 0.086(2) 0.0455(17) 0.0477(18) -0.0007(14) -0.0364(16) 0.0033(15)
O2 0.090(2) 0.076(2) 0.050(2) -0.0195(18) -0.0425(18) 0.0005(18)
O3 0.097(2) 0.0508(18) 0.0355(17) -0.0153(14) -0.0201(16) -0.0078(16)
O4 0.078(2) 0.0492(18) 0.0428(18) -0.0024(15) -0.0221(15) -0.0134(15)
C1 0.053(2) 0.0329(19) 0.034(2) -0.0095(17) -0.0175(18) 0.0006(17)
C2 0.049(2) 0.044(2) 0.041(2) -0.0149(19) -0.0130(18) 0.0037(18)
C3 0.055(2) 0.039(2) 0.049(3) -0.0142(19) -0.029(2) 0.0073(18)
C4 0.053(2) 0.034(2) 0.035(2) -0.0096(17) -0.0223(18) 0.0024(17)
C5 0.052(2) 0.0256(17) 0.034(2) -0.0108(16) -0.0204(18) 0.0014(16)
C6 0.055(2) 0.049(3) 0.041(2) -0.005(2) -0.023(2) 0.004(2)
C7 0.123(5) 0.063(3) 0.057(3) 0.019(3) -0.046(3) -0.005(3)
C8 0.241(10) 0.063(4) 0.119(6) 0.018(4) -0.099(7) -0.006(5)
C9 0.052(2) 0.049(2) 0.039(2) -0.015(2) -0.0154(19) 0.002(2)
C10 0.166(6) 0.087(4) 0.039(3) -0.028(3) -0.034(3) -0.006(4)
C11 0.142(6) 0.165(7) 0.082(5) -0.079(5) -0.025(4) 0.029(5)
Br3 0.0652(3) 0.0592(3) 0.0592(3) 0.0007(2) -0.0203(2) -0.0241(2)
Br4 0.0888(4) 0.0719(3) 0.0390(3) -0.0027(2) -0.0254(2) -0.0165(3)
O5 0.0614(18) 0.076(2) 0.061(2) -0.0429(18) -0.0200(15) -0.0008(16)
O6 0.065(2) 0.078(2) 0.067(2) -0.0245(18) -0.0405(17) 0.0034(17)
O7 0.0442(15) 0.0560(17) 0.072(2) -0.0307(16) -0.0289(14) 0.0045(13)
O8 0.0601(17) 0.0528(17) 0.069(2) -0.0337(17) -0.0306(16) 0.0096(14)
C12 0.0389(19) 0.038(2) 0.043(2) -0.0149(18) -0.0162(17) 0.0009(16)
C13 0.040(2) 0.041(2) 0.039(2) -0.0094(18) -0.0110(17) -0.0079(16)
C14 0.050(2) 0.045(2) 0.030(2) -0.0072(18) -0.0139(17) -0.0023(18)
C15 0.040(2) 0.041(2) 0.037(2) -0.0140(18) -0.0165(17) 0.0029(16)
C16 0.0337(18) 0.0363(19) 0.038(2) -0.0144(17) -0.0151(16) 0.0050(15)
C17 0.055(3) 0.053(3) 0.040(2) -0.014(2) -0.019(2) -0.005(2)
C18 0.098(4) 0.119(5) 0.085(4) -0.071(4) -0.033(3) -0.005(4)
C19 0.110(5) 0.176(7) 0.130(6) -0.116(6) -0.056(5) 0.037(5)
C20 0.041(2) 0.041(2) 0.043(2) -0.0109(19) -0.0162(18) -0.0023(17)
C21 0.057(3) 0.085(4) 0.118(5) -0.054(4) -0.051(3) 0.006(3)
C22 0.062(3) 0.105(5) 0.244(9) -0.109(6) -0.068(5) 0.021(3)

loop_
_atom_type_symbol
_atom_type_description
_atom_type_scat_dispersion_real
_atom_type_scat_dispersion_imag
_atom_type_scat_source
C C 0.0033 0.0016 'International Tables Vol C Tables 4.2.6.8 and 6.1.1.4'
H H 0.0000 0.0000 'International Tables Vol C Tables 4.2.6.8 and 6.1.1.4'
Br Br -0.2901 2.4595 'International Tables Vol C Tables 4.2.6.8 and 6.1.1.4'
O O 0.0106 0.0060 'International Tables Vol C Tables 4.2.6.8 and 6.1.1.4'

loop_
_exptl_crystal_face_index_h
_exptl_crystal_face_index_k
_exptl_crystal_face_index_l
_exptl_crystal_face_perp_dist
-2 -2 -17 0.0352
2 2 17 0.0492
-9 -12 -10 0.1012
11 9 10 0.0557
11 -9 1 0.0571
-11 9 0 0.0709

loop_
_geom_angle_atom_site_label_1
_geom_angle_atom_site_label_2
_geom_angle_atom_site_label_3
_geom_angle
_geom_angle_site_symmetry_1
_geom_angle_site_symmetry_3
_geom_angle_publ_flag
C6 O1 C7 116.8(3) . . ?
C9 O3 C10 116.2(4) . . ?
C2 C1 C5 120.0(3) . 2_756 ?
C2 C1 C9 116.8(3) . . ?
C5 C1 C9 123.1(3) 2_756 . ?
C1 C2 Br2 119.0(3) . . ?
C1 C2 C3 121.2(4) . . ?
C3 C2 Br2 119.7(3) . . ?
C2 C3 Br1 119.6(3) . . ?
C4 C3 Br1 119.7(3) . . ?
C4 C3 C2 120.6(3) . . ?
C3 C4 C5 120.3(3) . . ?
C3 C4 C6 116.2(3) . . ?
C5 C4 C6 123.3(3) . . ?
C1 C5 C4 122.2(3) 2_756 . ?
C5 C5 C1 119.0(4) 2_756 2_756 ?
C5 C5 C4 118.8(4) 2_756 . ?
O1 C6 C4 107.8(3) . . ?
O2 C6 O1 126.4(4) . . ?
O2 C6 C4 125.8(4) . . ?
O1 C7 C8 106.2(5) . . ?
O3 C9 C1 109.1(3) . . ?
O4 C9 O3 125.7(4) . . ?
O4 C9 C1 125.1(4) . . ?
C11 C10 O3 110.0(5) . . ?
C17 O5 C18 114.3(3) . . ?
C20 O7 C21 115.5(3) . . ?
C13 C12 C16 121.0(3) . 2_666 ?
C13 C12 C20 115.9(3) . . ?
C16 C12 C20 123.1(3) 2_666 . ?
C12 C13 Br3 118.8(3) . . ?
C12 C13 C14 120.5(3) . . ?
C14 C13 Br3 120.7(3) . . ?
C13 C14 Br4 119.4(3) . . ?
C15 C14 Br4 119.8(3) . . ?
C15 C14 C13 120.8(3) . . ?
C14 C15 C16 120.4(3) . . ?
C14 C15 C17 116.5(3) . . ?
C16 C15 C17 123.0(3) . . ?
C12 C16 C16 118.3(4) 2_666 2_666 ?
C15 C16 C12 122.8(3) . 2_666 ?
C15 C16 C16 118.9(4) . 2_666 ?
O5 C17 C15 109.4(3) . . ?
O6 C17 O5 126.5(4) . . ?
O6 C17 C15 124.0(4) . . ?
C19 C18 O5 108.5(5) . . ?
O7 C20 C12 108.6(3) . . ?
O8 C20 O7 126.8(3) . . ?
O8 C20 C12 124.5(3) . . ?
C22 C21 O7 108.7(4) . . ?

loop_
_geom_bond_atom_site_label_1
_geom_bond_atom_site_label_2
_geom_bond_distance
_geom_bond_site_symmetry_2
_geom_bond_publ_flag
Br1 C3 1.893(4) . ?
Br2 C2 1.886(4) . ?
O1 C6 1.329(5) . ?
O1 C7 1.454(5) . ?
O2 C6 1.191(5) . ?
O3 C9 1.323(5) . ?
O3 C10 1.466(5) . ?
O4 C9 1.198(5) . ?
C1 C2 1.370(5) . ?
C1 C5 1.429(5) 2_756 ?
C1 C9 1.507(5) . ?
C2 C3 1.403(5) . ?
C3 C4 1.369(5) . ?
C4 C5 1.434(5) . ?
C4 C6 1.511(5) . ?
C5 C5 1.426(7) 2_756 ?
C7 C8 1.481(8) . ?
C10 C11 1.416(8) . ?
Br3 C13 1.888(4) . ?
Br4 C14 1.895(4) . ?
O5 C17 1.315(5) . ?
O5 C18 1.470(5) . ?
O6 C17 1.195(5) . ?
O7 C20 1.317(4) . ?
O7 C21 1.463(5) . ?
O8 C20 1.194(4) . ?
C12 C13 1.360(5) . ?
C12 C16 1.430(5) 2_666 ?
C12 C20 1.522(5) . ?
C13 C14 1.409(5) . ?
C14 C15 1.371(5) . ?
C15 C16 1.422(5) . ?
C15 C17 1.514(5) . ?
C16 C16 1.436(7) 2_666 ?
C18 C19 1.418(7) . ?
C21 C22 1.434(7) . ?

loop_
_exptl_oxdiff_crystal_face_indexfrac_h
_exptl_oxdiff_crystal_face_indexfrac_k
_exptl_oxdiff_crystal_face_indexfrac_l
_exptl_oxdiff_crystal_face_x
_exptl_oxdiff_crystal_face_y
_exptl_oxdiff_crystal_face_z
-1.9952 -1.9964 -17.0024 -0.7933 -0.5761 0.0313
1.9952 1.9964 17.0024 0.7933 0.5761 -0.0313
-9.0022 -12.0032 -9.9981 -0.7166 0.4902 0.4468
11.0026 9.0009 9.9976 0.7730 -0.5534 -0.2304
11.0031 -9.0081 0.9970 0.3630 -0.4962 0.7684
-11.0035 9.0079 0.0032 -0.3201 0.5414 -0.7663
